data_9017087
loop_
_publ_author_name
'Koch-Muller M'
'Mugnaioli, E.'
'Rhede, D.'
'Speziale, S.'
'Kolb, U.'
'Wirth, R.'

_publ_section_title
;
 Synthesis of a quenchable high-pressure form of magnetite (h-Fe3O4) with
 composition Fe1(Fe2+0.75Mg0.26)Fe2(Fe3+0.70Cr0.15Al0.11Si0.04)2O4
 Note: Sample Crystal 2
;
_journal_name_full 'American Mineralogist'
_journal_page_first 2405
_journal_page_last 2415
_journal_volume 99
_journal_year 2014
_chemical_compound_source Synthetic
_chemical_formula_sum 'Al0.22 Cr0.3 Fe2.15 Mg0.26 O4 Si0.08'
_chemical_name_mineral h-Magnetite
_space_group_IT_number 63
_space_group_name_Hall '-A 2 2a'
_space_group_name_H-M_alt 'A m a m'
_symmetry_space_group_name_H-M 'A m a m'
_cell_angle_alpha 90
_cell_angle_beta 90
_cell_angle_gamma 90
_cell_length_a 9.8
_cell_length_b 9.6
_cell_length_c 2.87
_cell_formula_units_Z 4
_cell_volume 270.010
_database_code_amcsd 0020415
_exptl_crystal_density_diffrn 5.269
_cod_data_source_file inputs/fixed/downloads/05/05808.cif
_cod_data_source_block 05808
_cod_original_formula_sum 'Fe2.15 Cr.3 Al.22 Si.08 Mg.26 O4'
_cod_database_code 9017087

loop_
_space_group_symop_operation_xyz
x,y,z
x,1/2+y,1/2+z
1/2+x,-y,z
1/2+x,1/2-y,1/2+z
1/2-x,y,-z
1/2-x,1/2+y,1/2-z
x,y,-z
x,1/2+y,1/2-z
-x,-y,z
-x,1/2-y,1/2+z
1/2-x,y,z
1/2-x,1/2+y,1/2+z
1/2+x,-y,-z
1/2+x,1/2-y,1/2-z
-x,-y,-z
-x,1/2-y,1/2-z

loop_
_atom_site_label
_atom_site_fract_x
_atom_site_fract_y
_atom_site_fract_z
_atom_site_occupancy
_atom_site_U_iso_or_equiv
Fe1 0.07110 0.13460 1.00000 0.70000 0.03300
Cr1 0.07110 0.13460 1.00000 0.15000 0.03300
Al1 0.07110 0.13460 1.00000 0.11000 0.03300
Si1 0.07110 0.13460 1.00000 0.04000 0.03300
Fe2 0.75000 0.12030 0.50000 0.75000 0.02800
Mg2 0.75000 0.12030 0.50000 0.26000 0.02800
O1 -0.10750 0.22310 1.00000 1.00000 0.00600
O2 0.25000 0.05200 1.00000 1.00000 0.02000
O3 0.00000 0.00000 0.50000 1.00000 0.02000

loop_
_cod_related_entry_id
_cod_related_entry_database
_cod_related_entry_code
1 AMCSD 0020415
